data_4300393
_journal_name_full 'Inorganic Chemistry'
_journal_paper_doi 10.1021/ic0510260
_journal_year 2006
_chemical_formula_sum 'F15 O Sb Xe2'
_chemical_formula_weight 685.35
_space_group_IT_number 11
_symmetry_cell_setting monoclinic
_symmetry_space_group_name_Hall '-P 2yb'
_symmetry_space_group_name_H-M 'P 1 21/m 1'
_cell_angle_alpha 90.00
_cell_angle_beta 102.72(3)
_cell_angle_gamma 90.00
_cell_formula_units_Z 2
_cell_length_a 5.6586(11)
_cell_length_b 8.6566(17)
_cell_length_c 12.404(3)
_cell_measurement_temperature 293(2)
_cell_volume 592.7(2)
_diffrn_ambient_temperature 293(2)
_exptl_crystal_density_diffrn 3.840
_cod_depositor_comments
;
The following automatic conversions were performed:
'_symmetry_cell_setting' value 'Monoclinic' changed to 'monoclinic'
according to '/home/saulius/struct/CIF-dictionaries/cif_core.dic'
dictionary named 'cif_core.dic' version 2.4.1 from 2010-06-29.

Automatic conversion script
Id: cif_fix_enum 1527 2010-12-29 10:47:43Z saulius 
;
_cod_original_sg_symbol_H-M 'P 21/m'
_cod_database_code 4300393

loop_
_symmetry_equiv_pos_as_xyz
'x, y, z'
'-x, y+1/2, -z'
'-x, -y, -z'
'x, -y-1/2, z'

loop_
_atom_site_label
_atom_site_type_symbol
_atom_site_fract_x
_atom_site_fract_y
_atom_site_fract_z
_atom_site_U_iso_or_equiv
_atom_site_adp_type
_atom_site_occupancy
_atom_site_symmetry_multiplicity
_atom_site_calc_flag
_atom_site_refinement_flags
_atom_site_disorder_assembly
_atom_site_disorder_group
Xe1 Xe 0.32570(4) 0.2500 0.905745(17) 0.01849(8) Uani 1 2 d S . .
O1 O 0.4363(5) 0.2500 1.0459(2) 0.0324(7) Uani 1 2 d S . .
F1 F 0.5496(5) 0.0950(3) 0.88831(19) 0.0553(6) Uani 1 1 d . . .
F2 F 0.0976(4) 0.0952(3) 0.91995(18) 0.0506(6) Uani 1 1 d . . .
Xe2 Xe 0.08987(4) 0.2500 0.287370(17) 0.01725(8) Uani 1 2 d S . .
F3 F 0.2798(3) 0.10249(19) 0.24108(13) 0.0264(3) Uani 1 1 d . . .
F4 F -0.0450(4) 0.2500 0.14010(19) 0.0273(5) Uani 1 2 d S . .
F5 F -0.1482(3) 0.10207(19) 0.28300(14) 0.0263(3) Uani 1 1 d . . .
Sb1 Sb -0.25118(4) 0.2500 0.567574(18) 0.01538(8) Uani 1 2 d S . .
F6 F -0.2428(3) 0.03291(18) 0.56446(14) 0.0275(3) Uani 1 1 d . . .
F7 F -0.0056(4) 0.2500 0.69728(18) 0.0297(5) Uani 1 2 d S . .
F8 F -0.0108(4) 0.2500 0.48137(18) 0.0229(4) Uani 1 2 d S . .
F9 F -0.4866(4) 0.2500 0.43191(17) 0.0211(4) Uani 1 2 d S . .
F10 F -0.4921(4) 0.2500 0.6484(2) 0.0350(6) Uani 1 2 d S . .

loop_
_atom_site_aniso_label
_atom_site_aniso_U_11
_atom_site_aniso_U_22
_atom_site_aniso_U_33
_atom_site_aniso_U_23
_atom_site_aniso_U_13
_atom_site_aniso_U_12
Xe1 0.01986(12) 0.01999(13) 0.01465(13) 0.000 0.00167(9) 0.000
O1 0.0334(15) 0.0451(17) 0.0160(13) 0.000 -0.0008(12) 0.000
F1 0.0691(14) 0.0589(13) 0.0420(12) 0.0058(10) 0.0213(11) 0.0399(12)
F2 0.0559(13) 0.0528(12) 0.0423(12) -0.0001(10) 0.0089(10) -0.0329(11)
Xe2 0.01489(11) 0.02392(13) 0.01258(12) 0.000 0.00224(8) 0.000
F3 0.0269(8) 0.0308(8) 0.0225(8) -0.0016(7) 0.0078(6) 0.0065(6)
F4 0.0286(11) 0.0362(12) 0.0134(10) 0.000 -0.0035(9) 0.000
F5 0.0220(7) 0.0288(8) 0.0273(8) -0.0011(6) 0.0038(7) -0.0068(6)
Sb1 0.01400(12) 0.01980(13) 0.01208(13) 0.000 0.00232(9) 0.000
F6 0.0283(8) 0.0207(7) 0.0313(9) 0.0054(6) 0.0019(7) -0.0021(6)
F7 0.0265(10) 0.0430(13) 0.0161(11) 0.000 -0.0031(9) 0.000
F8 0.0198(9) 0.0311(11) 0.0197(11) 0.000 0.0083(9) 0.000
F9 0.0192(9) 0.0243(10) 0.0171(10) 0.000 -0.0017(8) 0.000
F10 0.0251(11) 0.0546(15) 0.0292(13) 0.000 0.0143(10) 0.000

loop_
_geom_bond_atom_site_label_1
_geom_bond_atom_site_label_2
_geom_bond_distance
_geom_bond_site_symmetry_2
_geom_bond_publ_flag
Xe1 O1 1.713(3) . ?
Xe1 F1 1.890(2) 4_565 ?
Xe1 F1 1.8901(19) . ?
Xe1 F2 1.8950(19) 4_565 ?
Xe1 F2 1.8951(19) . ?
Xe2 F4 1.818(2) . ?
Xe2 F3 1.8404(16) 4_565 ?
Xe2 F3 1.8404(16) . ?
Xe2 F5 1.8510(15) 4_565 ?
Xe2 F5 1.8510(15) . ?
Xe2 F8 2.592(2) . ?
Sb1 F10 1.862(2) . ?
Sb1 F7 1.880(2) . ?
Sb1 F6 1.8804(16) 4_565 ?
Sb1 F6 1.8805(16) . ?
Sb1 F9 1.903(2) . ?
Sb1 F8 1.906(2) . ?
